data_7102183
loop_
_publ_author_name
'Tsai, Yi-Chou'
'Lu, Duan-Yen'
'Lin, Yang-Miin'
'Hwang, Jenn-Kang'
'Yu, Jen-Shiang K'

_publ_section_title
;
 Structural transformations in dinuclear zinc complexes involving Zn-Zn
 bonds.
;
_journal_issue 40
_journal_name_full 'Chemical communications (Cambridge, England)'
_journal_page_first 4125
_journal_page_last 4127
_journal_paper_doi 10.1039/b707396h
_journal_year 2007
_chemical_formula_moiety 'C56 H88 N4 O Si2 Zn2'
_chemical_formula_sum 'C56 H88 N4 O Si2 Zn2'
_chemical_formula_weight 1020.22
_chemical_name_systematic
;
?
;
_space_group_IT_number 2
_symmetry_cell_setting triclinic
_symmetry_space_group_name_Hall '-P 1'
_symmetry_space_group_name_H-M 'P -1'
_atom_sites_solution_hydrogens geom
_atom_sites_solution_primary direct
_atom_sites_solution_secondary difmap
_audit_creation_method SHELXL-97
_cell_angle_alpha 86.1410(10)
_cell_angle_beta 76.3280(10)
_cell_angle_gamma 85.5180(10)
_cell_formula_units_Z 4
_cell_length_a 13.1906(2)
_cell_length_b 20.2619(4)
_cell_length_c 21.1216(4)
_cell_measurement_reflns_used 150756
_cell_measurement_temperature 200(2)
_cell_measurement_theta_max 25.35
_cell_measurement_theta_min 2.037
_cell_volume 5461.42(17)
_computing_cell_refinement 'HKL Scalepack (Otwinowski & Minor 1997)'
_computing_data_collection 'Collect (Nonius BV, 1997-2000)'
_computing_data_reduction 'HKL Denzo and Scalepack (Otwinowski & Minor 19'
_computing_molecular_graphics 'Ortep-3 for Windows (Farrugia, 1997)'
_computing_publication_material 'WinGX publication routines (Farrugia, 1999)'
_computing_structure_refinement 'SHELXL-97 (Sheldrick, 1997)'
_computing_structure_solution 'SHELXS-86 (Sheldrick, 1986)'
_diffrn_ambient_temperature 200(2)
_diffrn_detector_area_resol_mean 9
_diffrn_measured_fraction_theta_full 0.990
_diffrn_measured_fraction_theta_max 0.990
_diffrn_measurement_device_type KappaCCD
_diffrn_measurement_method 'CCD rotation images, thick slices'
_diffrn_radiation_monochromator graphite
_diffrn_radiation_source 'fine-focus sealed tube'
_diffrn_radiation_type MoK\a
_diffrn_radiation_wavelength 0.71073
_diffrn_reflns_av_R_equivalents 0.0705
_diffrn_reflns_av_sigmaI/netI 0.0788
_diffrn_reflns_limit_h_max 15
_diffrn_reflns_limit_h_min -15
_diffrn_reflns_limit_k_max 24
_diffrn_reflns_limit_k_min -24
_diffrn_reflns_limit_l_max 25
_diffrn_reflns_limit_l_min -25
_diffrn_reflns_number 68886
_diffrn_reflns_theta_full 25.37
_diffrn_reflns_theta_max 25.37
_diffrn_reflns_theta_min 2.06
_exptl_absorpt_coefficient_mu 0.963
_exptl_absorpt_correction_T_max 0.7666
_exptl_absorpt_correction_T_min 0.6833
_exptl_absorpt_correction_type multi-scan
_exptl_absorpt_process_details
;
?
;
_exptl_crystal_colour colorless
_exptl_crystal_density_diffrn 1.241
_exptl_crystal_density_method 'not measured'
_exptl_crystal_description prism
_exptl_crystal_F_000 2192
_exptl_crystal_size_max 0.4
_exptl_crystal_size_mid 0.34
_exptl_crystal_size_min 0.28
_refine_diff_density_max 1.081
_refine_diff_density_min -0.873
_refine_diff_density_rms 0.209
_refine_ls_extinction_method none
_refine_ls_goodness_of_fit_ref 1.040
_refine_ls_hydrogen_treatment noref
_refine_ls_matrix_type full
_refine_ls_number_parameters 1070
_refine_ls_number_reflns 19825
_refine_ls_number_restraints 0
_refine_ls_restrained_S_all 1.040
_refine_ls_R_factor_all 0.0979
_refine_ls_R_factor_gt 0.0604
_refine_ls_shift/su_max 0.001
_refine_ls_shift/su_mean 0.000
_refine_ls_structure_factor_coef Fsqd
_refine_ls_weighting_details 'calc w=1/[\s^2^(Fo^2^)+(0.1087P)^2^+0.0000P] where P=(Fo^2^+2Fc^2^)/3'
_refine_ls_weighting_scheme calc
_refine_ls_wR_factor_gt 0.1695
_refine_ls_wR_factor_ref 0.1856
_reflns_number_gt 13239
_reflns_number_total 19825
_reflns_threshold_expression >2sigma(I)
_cod_data_source_file b707396h.txt
_cod_data_source_block 5132
_cod_database_code 7102183

loop_
_symmetry_equiv_pos_as_xyz
'x, y, z'
'-x, -y, -z'

loop_
_atom_site_label
_atom_site_type_symbol
_atom_site_fract_x
_atom_site_fract_y
_atom_site_fract_z
_atom_site_U_iso_or_equiv
_atom_site_adp_type
_atom_site_occupancy
_atom_site_symmetry_multiplicity
_atom_site_calc_flag
_atom_site_refinement_flags
Zn1 Zn 0.31138(4) 0.84909(3) 0.20720(2) 0.03318(15) Uani 1 1 d .
Zn2 Zn 0.09644(4) 0.84981(3) 0.23144(2) 0.03398(15) Uani 1 1 d .
Zn3 Zn 0.29877(4) 0.63217(3) 0.73496(2) 0.03138(14) Uani 1 1 d .
Zn4 Zn 0.08472(4) 0.64163(3) 0.73354(2) 0.03186(15) Uani 1 1 d .
Si1 Si 0.21959(9) 0.83268(7) 0.08590(6) 0.0360(3) Uani 1 1 d .
Si2 Si 0.18870(9) 0.86170(6) 0.35333(6) 0.0337(3) Uani 1 1 d .
Si3 Si 0.24322(9) 0.60815(6) 0.60221(5) 0.0325(3) Uani 1 1 d .
Si4 Si 0.13829(9) 0.67358(6) 0.86379(5) 0.0315(3) Uani 1 1 d .
N1 N 0.3183(3) 0.81695(18) 0.12782(16) 0.0351(9) Uani 1 1 d .
N2 N 0.1113(3) 0.86160(18) 0.14354(16) 0.0350(9) Uani 1 1 d .
N3 N 0.0916(3) 0.83939(18) 0.31820(16) 0.0332(8) Uani 1 1 d .
N4 N 0.2926(3) 0.87970(17) 0.28881(16) 0.0309(8) Uani 1 1 d .
N5 N 0.3196(2) 0.59053(17) 0.65862(15) 0.0290(8) Uani 1 1 d .
N6 N 0.1283(3) 0.64682(17) 0.64533(16) 0.0321(8) Uani 1 1 d .
N7 N 0.0577(3) 0.64128(18) 0.82177(15) 0.0321(8) Uani 1 1 d .
N8 N 0.2628(2) 0.67244(17) 0.81273(15) 0.0293(8) Uani 1 1 d .
C1 C 0.4141(3) 0.7781(2) 0.1039(2) 0.0355(11) Uani 1 1 d .
C2 C 0.5024(3) 0.8104(2) 0.0689(2) 0.0401(11) Uani 1 1 d .
C3 C 0.5028(4) 0.8853(3) 0.0559(2) 0.0457(12) Uani 1 1 d .
H3 H 0.4296 0.9027 0.0641 0.055 Uiso 1 1 calc R
C4 C 0.5526(5) 0.9164(3) 0.1029(3) 0.0781(19) Uani 1 1 d .
H4A H 0.5517 0.9635 0.0941 0.117 Uiso 1 1 calc R
H4B H 0.6235 0.8987 0.0978 0.117 Uiso 1 1 calc R
H4C H 0.5143 0.9068 0.1468 0.117 Uiso 1 1 calc R
C5 C 0.5543(5) 0.9055(3) -0.0150(3) 0.092(2) Uani 1 1 d .
H5A H 0.5520 0.9530 -0.0205 0.137 Uiso 1 1 calc R
H5B H 0.5174 0.8881 -0.0436 0.137 Uiso 1 1 calc R
H5C H 0.6258 0.8881 -0.0251 0.137 Uiso 1 1 calc R
C6 C 0.5969(4) 0.7724(3) 0.0495(2) 0.0498(13) Uani 1 1 d .
H6 H 0.6563 0.7934 0.0275 0.060 Uiso 1 1 calc R
C7 C 0.6045(4) 0.7051(3) 0.0619(2) 0.0550(14) Uani 1 1 d .
H7 H 0.6677 0.6808 0.0477 0.066 Uiso 1 1 calc R
C8 C 0.5175(4) 0.6742(3) 0.0956(2) 0.0516(13) Uani 1 1 d .
H8 H 0.5224 0.6286 0.1041 0.062 Uiso 1 1 calc R
C9 C 0.4220(3) 0.7095(2) 0.1175(2) 0.0408(11) Uani 1 1 d .
C10 C 0.3318(4) 0.6718(2) 0.1598(2) 0.0435(12) Uani 1 1 d .
H10 H 0.2682 0.7013 0.1649 0.052 Uiso 1 1 calc R
C11 C 0.3118(5) 0.6089(3) 0.1305(3) 0.0670(16) Uani 1 1 d .
H11A H 0.2541 0.5881 0.1591 0.101 Uiso 1 1 calc R
H11B H 0.3731 0.5790 0.1248 0.101 Uiso 1 1 calc R
H11C H 0.2956 0.6198 0.0889 0.101 Uiso 1 1 calc R
C12 C 0.3530(4) 0.6562(3) 0.2281(2) 0.0607(15) Uani 1 1 d .
H12A H 0.2961 0.6332 0.2551 0.091 Uiso 1 1 calc R
H12B H 0.3595 0.6967 0.2474 0.091 Uiso 1 1 calc R
H12C H 0.4167 0.6288 0.2243 0.091 Uiso 1 1 calc R
C13 C 0.2484(4) 0.8960(3) 0.0164(2) 0.0528(14) Uani 1 1 d .
H13A H 0.3084 0.8805 -0.0157 0.079 Uiso 1 1 calc R
H13B H 0.2623 0.9369 0.0323 0.079 Uiso 1 1 calc R
H13C H 0.1892 0.9031 -0.0029 0.079 Uiso 1 1 calc R
C14 C 0.2002(4) 0.7565(3) 0.0474(3) 0.0583(15) Uani 1 1 d .
H14A H 0.2633 0.7435 0.0164 0.087 Uiso 1 1 calc R
H14B H 0.1441 0.7650 0.0255 0.087 Uiso 1 1 calc R
H14C H 0.1832 0.7215 0.0804 0.087 Uiso 1 1 calc R
C15 C 0.0169(3) 0.8943(2) 0.1283(2) 0.0349(10) Uani 1 1 d .
C16 C 0.0069(3) 0.9631(2) 0.1203(2) 0.0367(11) Uani 1 1 d .
C17 C 0.0898(4) 1.0076(2) 0.1270(2) 0.0446(12) Uani 1 1 d .
H17 H 0.1538 0.9799 0.1278 0.053 Uiso 1 1 calc R
C18 C 0.0547(4) 1.0420(3) 0.1922(3) 0.0634(15) Uani 1 1 d .
H18A H 0.1078 1.0700 0.1966 0.095 Uiso 1 1 calc R
H18B H 0.0438 1.0090 0.2276 0.095 Uiso 1 1 calc R
H18C H -0.0093 1.0683 0.1930 0.095 Uiso 1 1 calc R
C19 C 0.1146(5) 1.0591(3) 0.0707(3) 0.0700(17) Uani 1 1 d .
H19A H 0.1684 1.0856 0.0768 0.105 Uiso 1 1 calc R
H19B H 0.0528 1.0870 0.0692 0.105 Uiso 1 1 calc R
H19C H 0.1383 1.0371 0.0304 0.105 Uiso 1 1 calc R
C20 C -0.0862(4) 0.9922(3) 0.1100(3) 0.0547(14) Uani 1 1 d .
H20 H -0.0927 1.0380 0.1036 0.066 Uiso 1 1 calc R
C21 C -0.1693(4) 0.9564(3) 0.1089(3) 0.0601(15) Uani 1 1 d .
H21 H -0.2313 0.9778 0.1024 0.072 Uiso 1 1 calc R
C22 C -0.1601(4) 0.8885(3) 0.1173(3) 0.0527(14) Uani 1 1 d .
H22 H -0.2164 0.8640 0.1164 0.063 Uiso 1 1 calc R
C23 C -0.0677(4) 0.8560(2) 0.1273(2) 0.0412(11) Uani 1 1 d .
C24 C -0.0639(4) 0.7807(2) 0.1389(3) 0.0543(14) Uani 1 1 d .
H24 H 0.0084 0.7655 0.1390 0.065 Uiso 1 1 calc R
C25 C -0.0951(5) 0.7463(3) 0.0843(4) 0.097(2) Uani 1 1 d .
H25A H -0.0901 0.6992 0.0927 0.146 Uiso 1 1 calc R
H25B H -0.0489 0.7576 0.0432 0.146 Uiso 1 1 calc R
H25C H -0.1656 0.7606 0.0828 0.146 Uiso 1 1 calc R
C26 C -0.1324(5) 0.7630(3) 0.2069(3) 0.092(2) Uani 1 1 d .
H26A H -0.1291 0.7158 0.2148 0.139 Uiso 1 1 calc R
H26B H -0.2035 0.7789 0.2087 0.139 Uiso 1 1 calc R
H26C H -0.1073 0.7834 0.2395 0.139 Uiso 1 1 calc R
C27 C -0.0051(3) 0.8125(2) 0.3548(2) 0.0348(11) Uani 1 1 d .
C28 C -0.0944(3) 0.8561(2) 0.3762(2) 0.0412(11) Uani 1 1 d .
C29 C -0.0936(4) 0.9305(3) 0.3642(3) 0.0646(16) Uani 1 1 d .
H29 H -0.0208 0.9406 0.3457 0.078 Uiso 1 1 calc R
C30 C -0.1552(5) 0.9538(3) 0.3128(4) 0.0909(16) Uani 1 1 d .
H30A H -0.1545 1.0011 0.3061 0.136 Uiso 1 1 calc R
H30B H -0.2261 0.9415 0.3276 0.136 Uiso 1 1 calc R
H30C H -0.1236 0.9334 0.2725 0.136 Uiso 1 1 calc R
C31 C -0.1293(5) 0.9658(3) 0.4303(4) 0.0942(16) Uani 1 1 d .
H31A H -0.1287 1.0130 0.4218 0.141 Uiso 1 1 calc R
H31B H -0.0823 0.9519 0.4578 0.141 Uiso 1 1 calc R
H31C H -0.1988 0.9544 0.4517 0.141 Uiso 1 1 calc R
C32 C -0.1889(4) 0.8278(3) 0.4071(2) 0.0495(13) Uani 1 1 d .
H32 H -0.2482 0.8556 0.4216 0.059 Uiso 1 1 calc R
C33 C -0.1961(4) 0.7602(3) 0.4166(2) 0.0531(14) Uani 1 1 d .
H33 H -0.2599 0.7430 0.4363 0.064 Uiso 1 1 calc R
C34 C -0.1092(4) 0.7188(3) 0.3970(2) 0.0475(13) Uani 1 1 d .
H34 H -0.1142 0.6734 0.4051 0.057 Uiso 1 1 calc R
C35 C -0.0117(3) 0.7434(2) 0.3647(2) 0.0354(10) Uani 1 1 d .
C36 C 0.0789(4) 0.6948(2) 0.3399(2) 0.0429(12) Uani 1 1 d .
H36 H 0.1420 0.7195 0.3264 0.051 Uiso 1 1 calc R
C37 C 0.0623(5) 0.6631(3) 0.2800(4) 0.0909(16) Uani 1 1 d .
H37A H 0.1206 0.6325 0.2638 0.136 Uiso 1 1 calc R
H37B H 0.0565 0.6969 0.2468 0.136 Uiso 1 1 calc R
H37C H -0.0007 0.6398 0.2917 0.136 Uiso 1 1 calc R
C38 C 0.0968(5) 0.6419(3) 0.3917(4) 0.0942(16) Uani 1 1 d .
H38A H 0.1554 0.6124 0.3734 0.141 Uiso 1 1 calc R
H38B H 0.0355 0.6172 0.4062 0.141 Uiso 1 1 calc R
H38C H 0.1106 0.6627 0.4280 0.141 Uiso 1 1 calc R
C39 C 0.1523(4) 0.9343(3) 0.4055(2) 0.0553(14) Uani 1 1 d .
H39A H 0.2104 0.9432 0.4231 0.083 Uiso 1 1 calc R
H39B H 0.0934 0.9248 0.4406 0.083 Uiso 1 1 calc R
H39C H 0.1345 0.9724 0.3798 0.083 Uiso 1 1 calc R
C40 C 0.2201(4) 0.7929(3) 0.4103(2) 0.0492(13) Uani 1 1 d .
H40A H 0.2742 0.8052 0.4298 0.074 Uiso 1 1 calc R
H40B H 0.2435 0.7536 0.3866 0.074 Uiso 1 1 calc R
H40C H 0.1587 0.7845 0.4439 0.074 Uiso 1 1 calc R
C41 C 0.3811(3) 0.9132(2) 0.29679(19) 0.0336(10) Uani 1 1 d .
C42 C 0.3822(4) 0.9824(2) 0.2867(2) 0.0462(12) Uani 1 1 d .
C43 C 0.2962(4) 1.0242(2) 0.2628(3) 0.0510(13) Uani 1 1 d .
H43 H 0.2363 0.9969 0.2684 0.061 Uiso 1 1 calc R
C44 C 0.3327(5) 1.0427(3) 0.1903(3) 0.082(2) Uani 1 1 d .
H44A H 0.2778 1.0686 0.1756 0.124 Uiso 1 1 calc R
H44B H 0.3501 1.0031 0.1665 0.124 Uiso 1 1 calc R
H44C H 0.3932 1.0681 0.1832 0.124 Uiso 1 1 calc R
C45 C 0.2594(5) 1.0856(3) 0.3017(3) 0.083(2) Uani 1 1 d .
H45A H 0.2050 1.1101 0.2852 0.124 Uiso 1 1 calc R
H45B H 0.3170 1.1130 0.2978 0.124 Uiso 1 1 calc R
H45C H 0.2330 1.0726 0.3468 0.124 Uiso 1 1 calc R
C46 C 0.4688(4) 1.0132(3) 0.2929(3) 0.0697(17) Uani 1 1 d .
H46 H 0.4699 1.0590 0.2862 0.084 Uiso 1 1 calc R
C47 C 0.5540(4) 0.9777(3) 0.3088(3) 0.079(2) Uani 1 1 d .
H47 H 0.6115 0.9992 0.3133 0.095 Uiso 1 1 calc R
C48 C 0.5521(4) 0.9098(3) 0.3179(3) 0.0667(17) Uani 1 1 d .
H48 H 0.6094 0.8860 0.3286 0.080 Uiso 1 1 calc R
C49 C 0.4687(3) 0.8758(2) 0.3118(2) 0.0419(12) Uani 1 1 d .
C50 C 0.4756(4) 0.8009(2) 0.3175(2) 0.0442(12) Uani 1 1 d .
H50 H 0.4053 0.7864 0.3208 0.053 Uiso 1 1 calc R
C51 C 0.5468(4) 0.7726(3) 0.2560(3) 0.0625(15) Uani 1 1 d .
H51A H 0.5497 0.7250 0.2603 0.094 Uiso 1 1 calc R
H51B H 0.6158 0.7875 0.2504 0.094 Uiso 1 1 calc R
H51C H 0.5196 0.7874 0.2188 0.094 Uiso 1 1 calc R
C52 C 0.5106(4) 0.7731(3) 0.3787(3) 0.0614(15) Uani 1 1 d .
H52A H 0.5126 0.7256 0.3803 0.092 Uiso 1 1 calc R
H52B H 0.4621 0.7893 0.4167 0.092 Uiso 1 1 calc R
H52C H 0.5790 0.7871 0.3774 0.092 Uiso 1 1 calc R
C53 C 0.4130(3) 0.5467(2) 0.64469(19) 0.0326(10) Uani 1 1 d .
C54 C 0.4075(3) 0.4780(2) 0.6617(2) 0.0371(11) Uani 1 1 d .
C55 C 0.3077(3) 0.4475(2) 0.6999(2) 0.0391(11) Uani 1 1 d .
H55 H 0.2495 0.4809 0.7008 0.047 Uiso 1 1 calc R
C56 C 0.3153(4) 0.4302(3) 0.7704(2) 0.0578(14) Uani 1 1 d .
H56A H 0.3312 0.4688 0.7892 0.087 Uiso 1 1 calc R
H56B H 0.3697 0.3959 0.7709 0.087 Uiso 1 1 calc R
H56C H 0.2499 0.4149 0.7953 0.087 Uiso 1 1 calc R
C57 C 0.2837(4) 0.3866(3) 0.6691(3) 0.0571(14) Uani 1 1 d .
H57A H 0.2201 0.3696 0.6947 0.086 Uiso 1 1 calc R
H57B H 0.3400 0.3533 0.6674 0.086 Uiso 1 1 calc R
H57C H 0.2759 0.3985 0.6256 0.086 Uiso 1 1 calc R
C58 C 0.4991(4) 0.4365(3) 0.6467(2) 0.0509(13) Uani 1 1 d .
H58 H 0.4957 0.3914 0.6578 0.061 Uiso 1 1 calc R
C59 C 0.5938(4) 0.4607(3) 0.6160(3) 0.0591(15) Uani 1 1 d .
H59 H 0.6536 0.4323 0.6063 0.071 Uiso 1 1 calc R
C60 C 0.5989(4) 0.5271(3) 0.5999(2) 0.0538(14) Uani 1 1 d .
H60 H 0.6631 0.5432 0.5789 0.065 Uiso 1 1 calc R
C61 C 0.5103(3) 0.5720(2) 0.6142(2) 0.0418(12) Uani 1 1 d .
C62 C 0.5236(4) 0.6452(3) 0.5987(2) 0.0552(14) Uani 1 1 d .
H62 H 0.4537 0.6678 0.6049 0.066 Uiso 1 1 calc R
C63 C 0.5791(5) 0.6730(3) 0.6460(3) 0.0798(19) Uani 1 1 d .
H63A H 0.5871 0.7195 0.6356 0.120 Uiso 1 1 calc R
H63B H 0.6467 0.6503 0.6422 0.120 Uiso 1 1 calc R
H63C H 0.5383 0.6669 0.6898 0.120 Uiso 1 1 calc R
C64 C 0.5819(5) 0.6596(4) 0.5279(3) 0.094(2) Uani 1 1 d .
H64A H 0.5882 0.7064 0.5200 0.141 Uiso 1 1 calc R
H64B H 0.5437 0.6440 0.4990 0.141 Uiso 1 1 calc R
H64C H 0.6503 0.6373 0.5203 0.141 Uiso 1 1 calc R
C65 C 0.2238(4) 0.5294(3) 0.5668(2) 0.0497(13) Uani 1 1 d .
H65A H 0.2901 0.5105 0.5435 0.075 Uiso 1 1 calc R
H65B H 0.1784 0.5384 0.5374 0.075 Uiso 1 1 calc R
H65C H 0.1929 0.4987 0.6012 0.075 Uiso 1 1 calc R
C66 C 0.3019(4) 0.6630(3) 0.5308(2) 0.0515(14) Uani 1 1 d .
H66A H 0.3655 0.6416 0.5067 0.077 Uiso 1 1 calc R
H66B H 0.3167 0.7041 0.5457 0.077 Uiso 1 1 calc R
H66C H 0.2537 0.6715 0.5031 0.077 Uiso 1 1 calc R
C67 C 0.0578(3) 0.6900(2) 0.61566(19) 0.0338(10) Uani 1 1 d .
C68 C 0.0690(3) 0.7581(2) 0.6079(2) 0.0373(11) Uani 1 1 d .
C69 C 0.1485(4) 0.7923(2) 0.6332(2) 0.0443(12) Uani 1 1 d .
H69 H 0.1968 0.7577 0.6462 0.053 Uiso 1 1 calc R
C70 C 0.0932(4) 0.8284(3) 0.6945(2) 0.0593(15) Uani 1 1 d .
H70A H 0.1436 0.8499 0.7107 0.089 Uiso 1 1 calc R
H70B H 0.0595 0.7970 0.7273 0.089 Uiso 1 1 calc R
H70C H 0.0419 0.8609 0.6841 0.089 Uiso 1 1 calc R
C71 C 0.2144(5) 0.8398(3) 0.5825(2) 0.0634(16) Uani 1 1 d .
H71A H 0.2632 0.8591 0.6019 0.095 Uiso 1 1 calc R
H71B H 0.1691 0.8742 0.5685 0.095 Uiso 1 1 calc R
H71C H 0.2518 0.8156 0.5457 0.095 Uiso 1 1 calc R
C72 C -0.0002(4) 0.7978(3) 0.5787(2) 0.0544(14) Uani 1 1 d .
H72 H 0.0073 0.8432 0.5724 0.065 Uiso 1 1 calc R
C73 C -0.0806(4) 0.7703(3) 0.5589(3) 0.0617(15) Uani 1 1 d .
H73 H -0.1257 0.7971 0.5388 0.074 Uiso 1 1 calc R
C74 C -0.0927(4) 0.7044(3) 0.5690(2) 0.0522(13) Uani 1 1 d .
H74 H -0.1476 0.6868 0.5565 0.063 Uiso 1 1 calc R
C75 C -0.0255(3) 0.6620(2) 0.5976(2) 0.0402(11) Uani 1 1 d .
C76 C -0.0458(4) 0.5895(3) 0.6109(2) 0.0486(13) Uani 1 1 d .
H76 H 0.0206 0.5654 0.6133 0.058 Uiso 1 1 calc R
C77 C -0.0859(5) 0.5598(3) 0.5574(3) 0.0707(17) Uani 1 1 d .
H77A H -0.0969 0.5138 0.5685 0.106 Uiso 1 1 calc R
H77B H -0.0353 0.5642 0.5167 0.106 Uiso 1 1 calc R
H77C H -0.1507 0.5829 0.5535 0.106 Uiso 1 1 calc R
C78 C -0.1221(4) 0.5776(3) 0.6759(3) 0.0664(16) Uani 1 1 d .
H78A H -0.1326 0.5311 0.6833 0.100 Uiso 1 1 calc R
H78B H -0.1877 0.6016 0.6754 0.100 Uiso 1 1 calc R
H78C H -0.0945 0.5926 0.7102 0.100 Uiso 1 1 calc R
C79 C -0.0422(3) 0.6161(2) 0.85571(19) 0.0316(10) Uani 1 1 d .
C80 C -0.1338(3) 0.6587(2) 0.8649(2) 0.0379(11) Uani 1 1 d .
C81 C -0.1345(4) 0.7294(2) 0.8378(2) 0.0451(12) Uani 1 1 d .
H81 H -0.0620 0.7421 0.8265 0.054 Uiso 1 1 calc R
C82 C -0.1979(4) 0.7785(3) 0.8861(3) 0.0731(18) Uani 1 1 d .
H82A H -0.1943 0.8225 0.8661 0.110 Uiso 1 1 calc R
H82B H -0.1698 0.7769 0.9242 0.110 Uiso 1 1 calc R
H82C H -0.2695 0.7672 0.8984 0.110 Uiso 1 1 calc R
C83 C -0.1740(5) 0.7348(3) 0.7752(3) 0.0744(18) Uani 1 1 d .
H83A H -0.1728 0.7799 0.7581 0.112 Uiso 1 1 calc R
H83B H -0.2443 0.7211 0.7846 0.112 Uiso 1 1 calc R
H83C H -0.1299 0.7067 0.7437 0.112 Uiso 1 1 calc R
C84 C -0.2276(4) 0.6329(3) 0.8993(2) 0.0545(14) Uani 1 1 d .
H84 H -0.2886 0.6604 0.9067 0.065 Uiso 1 1 calc R
C85 C -0.2319(4) 0.5682(3) 0.9224(3) 0.0594(15) Uani 1 1 d .
H85 H -0.2950 0.5525 0.9459 0.071 Uiso 1 1 calc R
C86 C -0.1436(4) 0.5268(3) 0.9109(2) 0.0517(13) Uani 1 1 d .
H86 H -0.1473 0.4827 0.9262 0.062 Uiso 1 1 calc R
C87 C -0.0476(3) 0.5494(2) 0.8767(2) 0.0357(11) Uani 1 1 d .
C88 C 0.0454(4) 0.4994(2) 0.8576(2) 0.0403(11) Uani 1 1 d .
H88 H 0.1086 0.5240 0.8434 0.048 Uiso 1 1 calc R
C89 C 0.0602(4) 0.4508(3) 0.9133(2) 0.0611(15) Uani 1 1 d .
H89A H 0.1199 0.4209 0.8984 0.092 Uiso 1 1 calc R
H89B H -0.0010 0.4261 0.9281 0.092 Uiso 1 1 calc R
H89C H 0.0709 0.4747 0.9487 0.092 Uiso 1 1 calc R
C90 C 0.0309(4) 0.4636(3) 0.7995(3) 0.0640(16) Uani 1 1 d .
H90A H 0.0889 0.4319 0.7863 0.096 Uiso 1 1 calc R
H90B H 0.0275 0.4952 0.7640 0.096 Uiso 1 1 calc R
H90C H -0.0327 0.4411 0.8117 0.096 Uiso 1 1 calc R
C91 C 0.0945(3) 0.7600(2) 0.8880(2) 0.0434(12) Uani 1 1 d .
H91A H 0.1415 0.7757 0.9112 0.065 Uiso 1 1 calc R
H91B H 0.0253 0.7605 0.9156 0.065 Uiso 1 1 calc R
H91C H 0.0941 0.7882 0.8497 0.065 Uiso 1 1 calc R
C92 C 0.1335(4) 0.6253(2) 0.9421(2) 0.0436(12) Uani 1 1 d .
H92A H 0.1787 0.6435 0.9651 0.065 Uiso 1 1 calc R
H92B H 0.1561 0.5799 0.9336 0.065 Uiso 1 1 calc R
H92C H 0.0631 0.6276 0.9682 0.065 Uiso 1 1 calc R
C93 C 0.3443(3) 0.6962(2) 0.8390(2) 0.0335(10) Uani 1 1 d .
C94 C 0.4025(3) 0.6520(2) 0.8733(2) 0.0400(11) Uani 1 1 d .
C95 C 0.3986(4) 0.5777(2) 0.8731(2) 0.0500(13) Uani 1 1 d .
H95 H 0.3326 0.5689 0.8626 0.060 Uiso 1 1 calc R
C96 C 0.4883(4) 0.5505(3) 0.8179(3) 0.0615(15) Uani 1 1 d .
H96A H 0.4855 0.5034 0.8170 0.092 Uiso 1 1 calc R
H96B H 0.5543 0.5604 0.8256 0.092 Uiso 1 1 calc R
H96C H 0.4809 0.5710 0.7767 0.092 Uiso 1 1 calc R
C97 C 0.4024(5) 0.5401(3) 0.9376(3) 0.0782(19) Uani 1 1 d .
H97A H 0.3984 0.4936 0.9332 0.117 Uiso 1 1 calc R
H97B H 0.3445 0.5558 0.9711 0.117 Uiso 1 1 calc R
H97C H 0.4667 0.5474 0.9490 0.117 Uiso 1 1 calc R
C98 C 0.4721(4) 0.6779(3) 0.9035(3) 0.0578(15) Uani 1 1 d .
H98 H 0.5094 0.6493 0.9273 0.069 Uiso 1 1 calc R
C99 C 0.4875(4) 0.7432(3) 0.8994(3) 0.0640(16) Uani 1 1 d .
H99 H 0.5321 0.7595 0.9219 0.077 Uiso 1 1 calc R
C100 C 0.4365(4) 0.7856(3) 0.8617(3) 0.0564(14) Uani 1 1 d .
H100 H 0.4501 0.8302 0.8572 0.068 Uiso 1 1 calc R
C101 C 0.3654(3) 0.7633(2) 0.8305(2) 0.0389(11) Uani 1 1 d .
C102 C 0.3166(4) 0.8110(2) 0.7848(2) 0.0444(12) Uani 1 1 d .
H102 H 0.2510 0.7931 0.7818 0.053 Uiso 1 1 calc R
C103 C 0.2897(4) 0.8809(2) 0.8098(3) 0.0611(15) Uani 1 1 d .
H10A H 0.2591 0.9082 0.7794 0.092 Uiso 1 1 calc R
H10B H 0.3522 0.8995 0.8142 0.092 Uiso 1 1 calc R
H10C H 0.2409 0.8788 0.8514 0.092 Uiso 1 1 calc R
C104 C 0.3885(4) 0.8128(3) 0.7156(3) 0.0652(16) Uani 1 1 d .
H10D H 0.3576 0.8430 0.6875 0.098 Uiso 1 1 calc R
H10E H 0.3974 0.7693 0.6990 0.098 Uiso 1 1 calc R
H10F H 0.4554 0.8272 0.7173 0.098 Uiso 1 1 calc R

loop_
_atom_site_aniso_label
_atom_site_aniso_U_11
_atom_site_aniso_U_22
_atom_site_aniso_U_33
_atom_site_aniso_U_23
_atom_site_aniso_U_13
_atom_site_aniso_U_12
Zn1 0.0274(3) 0.0387(3) 0.0336(3) -0.0053(2) -0.0074(2) 0.0006(2)
Zn2 0.0278(3) 0.0388(3) 0.0355(3) 0.0025(2) -0.0091(2) -0.0020(2)
Zn3 0.0280(3) 0.0333(3) 0.0327(3) -0.0048(2) -0.0066(2) -0.0007(2)
Zn4 0.0279(3) 0.0373(3) 0.0294(3) 0.0001(2) -0.0053(2) -0.0016(2)
Si1 0.0321(7) 0.0429(8) 0.0345(7) -0.0058(6) -0.0119(5) 0.0053(6)
Si2 0.0309(7) 0.0388(8) 0.0317(6) -0.0026(5) -0.0067(5) -0.0057(6)
Si3 0.0309(6) 0.0366(8) 0.0293(6) -0.0025(5) -0.0069(5) 0.0027(5)
Si4 0.0329(7) 0.0322(7) 0.0291(6) -0.0019(5) -0.0056(5) -0.0054(5)
N1 0.033(2) 0.036(2) 0.036(2) -0.0086(17) -0.0101(16) 0.0105(17)
N2 0.0290(19) 0.041(2) 0.036(2) 0.0012(17) -0.0125(16) 0.0039(17)
N3 0.0289(19) 0.037(2) 0.0342(19) 0.0023(16) -0.0081(15) -0.0043(16)
N4 0.0296(19) 0.032(2) 0.0327(19) -0.0032(16) -0.0099(15) -0.0023(16)
N5 0.0281(19) 0.029(2) 0.0288(18) -0.0026(15) -0.0056(15) 0.0010(16)
N6 0.0326(19) 0.032(2) 0.0321(19) 0.0014(16) -0.0114(15) 0.0019(16)
N7 0.0280(19) 0.038(2) 0.0288(18) -0.0017(16) -0.0023(15) -0.0053(16)
N8 0.0286(18) 0.028(2) 0.0317(19) -0.0006(15) -0.0075(15) -0.0031(16)
C1 0.027(2) 0.045(3) 0.033(2) -0.008(2) -0.0056(19) 0.007(2)
C2 0.035(3) 0.050(3) 0.034(2) -0.006(2) -0.010(2) 0.007(2)
C3 0.037(3) 0.051(3) 0.049(3) -0.005(2) -0.010(2) 0.000(2)
C4 0.065(4) 0.053(4) 0.131(6) -0.018(4) -0.048(4) -0.004(3)
C5 0.103(5) 0.069(5) 0.075(4) 0.012(3) 0.028(4) 0.001(4)
C6 0.029(3) 0.067(4) 0.049(3) -0.008(3) -0.002(2) 0.002(3)
C7 0.041(3) 0.057(4) 0.059(3) -0.008(3) -0.002(3) 0.020(3)
C8 0.050(3) 0.045(3) 0.056(3) -0.003(3) -0.011(3) 0.012(3)
C9 0.038(3) 0.044(3) 0.039(3) -0.007(2) -0.009(2) 0.006(2)
C10 0.037(3) 0.037(3) 0.056(3) -0.005(2) -0.011(2) 0.002(2)
C11 0.071(4) 0.045(4) 0.087(4) -0.010(3) -0.023(3) 0.000(3)
C12 0.052(3) 0.069(4) 0.058(3) 0.013(3) -0.011(3) 0.000(3)
C13 0.045(3) 0.074(4) 0.037(3) 0.002(2) -0.008(2) 0.010(3)
C14 0.053(3) 0.072(4) 0.059(3) -0.029(3) -0.027(3) 0.009(3)
C15 0.027(2) 0.037(3) 0.040(2) -0.002(2) -0.0104(19) 0.006(2)
C16 0.030(2) 0.038(3) 0.044(3) -0.006(2) -0.013(2) 0.005(2)
C17 0.041(3) 0.038(3) 0.054(3) -0.006(2) -0.009(2) -0.001(2)
C18 0.060(4) 0.053(4) 0.081(4) -0.020(3) -0.019(3) -0.007(3)
C19 0.080(4) 0.047(4) 0.083(4) 0.012(3) -0.021(3) -0.017(3)
C20 0.053(3) 0.032(3) 0.084(4) -0.002(3) -0.028(3) 0.004(3)
C21 0.048(3) 0.048(4) 0.091(4) -0.003(3) -0.034(3) 0.010(3)
C22 0.038(3) 0.047(4) 0.081(4) 0.001(3) -0.030(3) -0.002(2)
C23 0.042(3) 0.037(3) 0.049(3) 0.000(2) -0.022(2) -0.002(2)
C24 0.034(3) 0.037(3) 0.096(4) 0.008(3) -0.028(3) -0.003(2)
C25 0.096(5) 0.050(4) 0.168(7) -0.032(4) -0.069(5) 0.002(4)
C26 0.054(4) 0.092(5) 0.119(6) 0.053(4) -0.011(4) -0.008(3)
C27 0.028(2) 0.043(3) 0.035(2) 0.004(2) -0.0080(19) -0.007(2)
C28 0.030(2) 0.046(3) 0.047(3) 0.001(2) -0.008(2) -0.002(2)
C29 0.035(3) 0.048(4) 0.107(5) 0.004(3) -0.013(3) 0.002(3)
C30 0.059(3) 0.075(3) 0.142(5) 0.016(3) -0.036(3) -0.006(2)
C31 0.083(3) 0.060(3) 0.125(4) -0.008(3) 0.001(3) 0.005(3)
C32 0.028(3) 0.061(4) 0.056(3) 0.004(3) -0.007(2) -0.001(2)
C33 0.032(3) 0.072(4) 0.053(3) 0.014(3) -0.005(2) -0.014(3)
C34 0.047(3) 0.046(3) 0.052(3) 0.016(2) -0.016(2) -0.017(3)
C35 0.035(2) 0.039(3) 0.035(2) -0.001(2) -0.012(2) -0.009(2)
C36 0.046(3) 0.034(3) 0.054(3) 0.000(2) -0.022(2) -0.007(2)
C37 0.059(3) 0.075(3) 0.142(5) 0.016(3) -0.036(3) -0.006(2)
C38 0.083(3) 0.060(3) 0.125(4) -0.008(3) 0.001(3) 0.005(3)
C39 0.055(3) 0.063(4) 0.046(3) -0.020(3) -0.003(2) -0.006(3)
C40 0.042(3) 0.071(4) 0.035(3) 0.009(2) -0.012(2) -0.011(3)
C41 0.032(2) 0.038(3) 0.034(2) 0.002(2) -0.0116(19) -0.007(2)
C42 0.038(3) 0.039(3) 0.063(3) 0.009(2) -0.016(2) -0.011(2)
C43 0.042(3) 0.036(3) 0.077(4) 0.014(3) -0.022(3) -0.006(2)
C44 0.061(4) 0.088(5) 0.098(5) 0.044(4) -0.028(3) -0.014(3)
C45 0.081(4) 0.044(4) 0.126(6) -0.010(4) -0.036(4) 0.014(3)
C46 0.058(4) 0.041(4) 0.120(5) 0.017(3) -0.041(3) -0.021(3)
C47 0.054(4) 0.052(4) 0.146(6) 0.013(4) -0.051(4) -0.021(3)
C48 0.043(3) 0.057(4) 0.108(5) 0.015(3) -0.038(3) -0.008(3)
C49 0.037(3) 0.038(3) 0.053(3) 0.006(2) -0.017(2) -0.005(2)
C50 0.037(3) 0.038(3) 0.059(3) 0.001(2) -0.015(2) -0.001(2)
C51 0.049(3) 0.057(4) 0.080(4) -0.006(3) -0.014(3) 0.008(3)
C52 0.076(4) 0.048(4) 0.067(4) 0.004(3) -0.035(3) 0.005(3)
C53 0.029(2) 0.039(3) 0.031(2) -0.007(2) -0.0088(18) 0.004(2)
C54 0.033(2) 0.037(3) 0.041(3) -0.009(2) -0.009(2) 0.005(2)
C55 0.036(3) 0.031(3) 0.049(3) -0.003(2) -0.008(2) 0.003(2)
C56 0.054(3) 0.058(4) 0.060(3) 0.002(3) -0.011(3) -0.004(3)
C57 0.053(3) 0.044(3) 0.076(4) -0.004(3) -0.016(3) -0.007(3)
C58 0.047(3) 0.037(3) 0.069(3) -0.008(3) -0.016(3) 0.012(2)
C59 0.034(3) 0.060(4) 0.077(4) -0.012(3) -0.005(3) 0.020(3)
C60 0.032(3) 0.072(4) 0.054(3) -0.009(3) -0.002(2) -0.002(3)
C61 0.031(3) 0.053(3) 0.040(3) 0.001(2) -0.007(2) -0.002(2)
C62 0.032(3) 0.061(4) 0.068(3) 0.015(3) -0.007(2) -0.008(3)
C63 0.062(4) 0.054(4) 0.126(6) -0.001(4) -0.024(4) -0.016(3)
C64 0.058(4) 0.107(6) 0.097(5) 0.040(4) 0.012(4) -0.011(4)
C65 0.047(3) 0.059(4) 0.045(3) -0.018(2) -0.016(2) 0.013(3)
C66 0.045(3) 0.070(4) 0.037(3) 0.003(2) -0.009(2) 0.004(3)
C67 0.036(2) 0.037(3) 0.027(2) -0.0020(19) -0.0083(19) 0.006(2)
C68 0.046(3) 0.033(3) 0.034(2) -0.004(2) -0.014(2) 0.007(2)
C69 0.059(3) 0.032(3) 0.046(3) -0.001(2) -0.020(2) 0.000(2)
C70 0.072(4) 0.059(4) 0.048(3) -0.013(3) -0.014(3) -0.001(3)
C71 0.082(4) 0.052(4) 0.057(3) 0.003(3) -0.014(3) -0.021(3)
C72 0.068(4) 0.043(3) 0.055(3) -0.002(2) -0.024(3) 0.008(3)
C73 0.063(4) 0.058(4) 0.071(4) 0.001(3) -0.036(3) 0.019(3)
C74 0.046(3) 0.053(4) 0.064(3) -0.007(3) -0.030(3) 0.009(3)
C75 0.031(2) 0.048(3) 0.040(3) -0.009(2) -0.007(2) 0.003(2)
C76 0.033(3) 0.051(3) 0.064(3) -0.004(3) -0.014(2) -0.002(2)
C77 0.071(4) 0.064(4) 0.079(4) -0.016(3) -0.015(3) -0.017(3)
C78 0.069(4) 0.065(4) 0.067(4) 0.005(3) -0.016(3) -0.022(3)
C79 0.029(2) 0.035(3) 0.032(2) -0.0053(19) -0.0037(18) -0.010(2)
C80 0.038(3) 0.033(3) 0.041(3) -0.002(2) -0.005(2) -0.005(2)
C81 0.032(3) 0.043(3) 0.058(3) -0.004(2) -0.005(2) 0.000(2)
C82 0.057(4) 0.044(4) 0.108(5) -0.017(3) 0.002(3) 0.006(3)
C83 0.086(4) 0.061(4) 0.077(4) 0.012(3) -0.028(3) 0.008(3)
C84 0.026(3) 0.061(4) 0.067(3) -0.004(3) 0.006(2) 0.002(2)
C85 0.042(3) 0.060(4) 0.066(4) 0.011(3) 0.007(3) -0.014(3)
C86 0.047(3) 0.044(3) 0.059(3) 0.007(3) 0.000(3) -0.015(3)
C87 0.035(2) 0.036(3) 0.036(2) -0.002(2) -0.005(2) -0.007(2)
C88 0.043(3) 0.034(3) 0.043(3) -0.002(2) -0.005(2) -0.009(2)
C89 0.072(4) 0.043(3) 0.056(3) 0.013(3) 0.000(3) 0.012(3)
C90 0.056(3) 0.064(4) 0.072(4) -0.033(3) -0.007(3) -0.002(3)
C91 0.038(3) 0.045(3) 0.048(3) -0.012(2) -0.006(2) -0.007(2)
C92 0.049(3) 0.049(3) 0.033(2) 0.000(2) -0.008(2) -0.011(2)
C93 0.027(2) 0.040(3) 0.034(2) -0.010(2) -0.0052(19) -0.001(2)
C94 0.037(3) 0.041(3) 0.043(3) -0.006(2) -0.012(2) 0.004(2)
C95 0.048(3) 0.042(3) 0.062(3) 0.007(2) -0.021(3) 0.006(2)
C96 0.065(4) 0.045(4) 0.074(4) -0.009(3) -0.019(3) 0.013(3)
C97 0.094(5) 0.071(5) 0.068(4) 0.020(3) -0.027(3) 0.011(4)
C98 0.049(3) 0.061(4) 0.071(4) -0.008(3) -0.031(3) 0.008(3)
C99 0.047(3) 0.063(4) 0.096(4) -0.023(3) -0.038(3) -0.003(3)
C100 0.045(3) 0.042(3) 0.091(4) -0.015(3) -0.027(3) -0.009(3)
C101 0.034(2) 0.034(3) 0.050(3) -0.008(2) -0.010(2) -0.005(2)
C102 0.044(3) 0.031(3) 0.056(3) 0.001(2) -0.007(2) -0.006(2)
C103 0.071(4) 0.036(3) 0.075(4) -0.003(3) -0.014(3) -0.003(3)
C104 0.075(4) 0.055(4) 0.063(4) 0.005(3) -0.010(3) -0.011(3)

loop_
_atom_type_symbol
_atom_type_description
_atom_type_scat_dispersion_real
_atom_type_scat_dispersion_imag
_atom_type_scat_source
C C 0.0033 0.0016 'International Tables Vol C Tables 4.2.6.8 and 6.1.1.4'
H H 0.0000 0.0000 'International Tables Vol C Tables 4.2.6.8 and 6.1.1.4'
Zn Zn 0.2839 1.4301 'International Tables Vol C Tables 4.2.6.8 and 6.1.1.4'
Si Si 0.0817 0.0704 'International Tables Vol C Tables 4.2.6.8 and 6.1.1.4'
N N 0.0061 0.0033 'International Tables Vol C Tables 4.2.6.8 and 6.1.1.4'
O O 0.0106 0.0060 'International Tables Vol C Tables 4.2.6.8 and 6.1.1.4'

loop_
_geom_angle_atom_site_label_1
_geom_angle_atom_site_label_2
_geom_angle_atom_site_label_3
_geom_angle
N1 Zn1 N4 175.06(15)
N1 Zn1 Zn2 88.53(11)
N4 Zn1 Zn2 86.66(10)
N3 Zn2 N2 175.77(15)
N3 Zn2 Zn1 89.09(10)
N2 Zn2 Zn1 86.77(11)
N5 Zn3 N8 173.77(14)
N5 Zn3 Zn4 86.05(10)
N8 Zn3 Zn4 87.92(10)
N7 Zn4 N6 172.21(15)
N7 Zn4 Zn3 86.97(10)
N6 Zn4 Zn3 86.10(11)
N2 Si1 N1 105.15(16)
N2 Si1 C14 114.4(2)
N1 Si1 C14 109.8(2)
N2 Si1 C13 108.9(2)
N1 Si1 C13 114.7(2)
C14 Si1 C13 104.3(2)
N3 Si2 N4 105.50(16)
N3 Si2 C39 115.0(2)
N4 Si2 C39 109.5(2)
N3 Si2 C40 109.4(2)
N4 Si2 C40 113.82(19)
C39 Si2 C40 103.9(2)
N6 Si3 N5 105.17(16)
N6 Si3 C66 109.3(2)
N5 Si3 C66 115.0(2)
N6 Si3 C65 113.6(2)
N5 Si3 C65 109.06(19)
C66 Si3 C65 105.0(2)
N7 Si4 N8 107.06(16)
N7 Si4 C92 109.97(19)
N8 Si4 C92 113.10(19)
N7 Si4 C91 112.6(2)
N8 Si4 C91 109.77(19)
C92 Si4 C91 104.5(2)
C1 N1 Si1 124.4(3)
C1 N1 Zn1 112.5(3)
Si1 N1 Zn1 123.09(19)
C15 N2 Si1 124.6(3)
C15 N2 Zn2 110.8(3)
Si1 N2 Zn2 124.50(19)
C27 N3 Si2 123.9(3)
C27 N3 Zn2 112.2(3)
Si2 N3 Zn2 123.87(19)
C41 N4 Si2 122.5(3)
C41 N4 Zn1 112.7(2)
Si2 N4 Zn1 124.24(19)
C53 N5 Si3 121.7(3)
C53 N5 Zn3 114.4(2)
Si3 N5 Zn3 123.59(19)
C67 N6 Si3 124.2(3)
C67 N6 Zn4 111.6(2)
Si3 N6 Zn4 124.18(19)
C79 N7 Si4 121.2(3)
C79 N7 Zn4 115.1(3)
Si4 N7 Zn4 123.49(18)
C93 N8 Si4 116.5(2)
C93 N8 Zn3 119.0(2)
Si4 N8 Zn3 123.82(19)
C9 C1 C2 119.8(4)
C9 C1 N1 121.2(4)
C2 C1 N1 119.0(4)
C6 C2 C1 118.3(5)
C6 C2 C3 118.3(4)
C1 C2 C3 123.3(4)
C4 C3 C2 110.8(4)
C4 C3 C5 111.2(5)
C2 C3 C5 112.9(4)
C4 C3 H3 107.2
C2 C3 H3 107.2
C5 C3 H3 107.2
C3 C4 H4A 109.5
C3 C4 H4B 109.5
H4A C4 H4B 109.5
C3 C4 H4C 109.5
H4A C4 H4C 109.5
H4B C4 H4C 109.5
C3 C5 H5A 109.5
C3 C5 H5B 109.5
H5A C5 H5B 109.5
C3 C5 H5C 109.5
H5A C5 H5C 109.5
H5B C5 H5C 109.5
C7 C6 C2 122.0(5)
C7 C6 H6 119.0
C2 C6 H6 119.0
C6 C7 C8 119.0(5)
C6 C7 H7 120.5
C8 C7 H7 120.5
C7 C8 C9 121.6(5)
C7 C8 H8 119.2
C9 C8 H8 119.2
C8 C9 C1 119.2(4)
C8 C9 C10 117.9(4)
C1 C9 C10 122.7(4)
C11 C10 C9 113.8(4)
C11 C10 C12 110.6(4)
C9 C10 C12 109.1(4)
C11 C10 H10 107.7
C9 C10 H10 107.7
C12 C10 H10 107.7
C10 C11 H11A 109.5
C10 C11 H11B 109.5
H11A C11 H11B 109.5
C10 C11 H11C 109.5
H11A C11 H11C 109.5
H11B C11 H11C 109.5
C10 C12 H12A 109.5
C10 C12 H12B 109.5
H12A C12 H12B 109.5
C10 C12 H12C 109.5
H12A C12 H12C 109.5
H12B C12 H12C 109.5
Si1 C13 H13A 109.5
Si1 C13 H13B 109.5
H13A C13 H13B 109.5
Si1 C13 H13C 109.5
H13A C13 H13C 109.5
H13B C13 H13C 109.5
Si1 C14 H14A 109.5
Si1 C14 H14B 109.5
H14A C14 H14B 109.5
Si1 C14 H14C 109.5
H14A C14 H14C 109.5
H14B C14 H14C 109.5
C16 C15 C23 120.3(4)
C16 C15 N2 120.2(4)
C23 C15 N2 119.3(4)
C20 C16 C15 118.2(4)
C20 C16 C17 118.3(4)
C15 C16 C17 123.3(4)
C16 C17 C19 112.6(4)
C16 C17 C18 109.5(4)
C19 C17 C18 110.1(4)
C16 C17 H17 108.2
C19 C17 H17 108.2
C18 C17 H17 108.2
C17 C18 H18A 109.5
C17 C18 H18B 109.5
H18A C18 H18B 109.5
C17 C18 H18C 109.5
H18A C18 H18C 109.5
H18B C18 H18C 109.5
C17 C19 H19A 109.5
C17 C19 H19B 109.5
H19A C19 H19B 109.5
C17 C19 H19C 109.5
H19A C19 H19C 109.5
H19B C19 H19C 109.5
C21 C20 C16 122.7(5)
C21 C20 H20 118.6
C16 C20 H20 118.6
C20 C21 C22 119.2(5)
C20 C21 H21 120.4
C22 C21 H21 120.4
C21 C22 C23 120.9(5)
C21 C22 H22 119.5
C23 C22 H22 119.5
C22 C23 C15 118.6(4)
C22 C23 C24 118.3(4)
C15 C23 C24 123.1(4)
C23 C24 C25 112.0(5)
C23 C24 C26 109.1(5)
C25 C24 C26 112.5(5)
C23 C24 H24 107.7
C25 C24 H24 107.7
C26 C24 H24 107.7
C24 C25 H25A 109.5
C24 C25 H25B 109.5
H25A C25 H25B 109.5
C24 C25 H25C 109.5
H25A C25 H25C 109.5
H25B C25 H25C 109.5
C24 C26 H26A 109.5
C24 C26 H26B 109.5
H26A C26 H26B 109.5
C24 C26 H26C 109.5
H26A C26 H26C 109.5
H26B C26 H26C 109.5
C35 C27 C28 120.5(4)
C35 C27 N3 119.9(4)
C28 C27 N3 119.4(4)
C32 C28 C27 117.8(4)
C32 C28 C29 119.1(4)
C27 C28 C29 123.0(4)
C28 C29 C30 110.5(5)
C28 C29 C31 110.5(5)
C30 C29 C31 114.9(5)
C28 C29 H29 106.8
C30 C29 H29 106.8
C31 C29 H29 106.8
C29 C30 H30A 109.5
C29 C30 H30B 109.5
H30A C30 H30B 109.5
C29 C30 H30C 109.5
H30A C30 H30C 109.5
H30B C30 H30C 109.5
C29 C31 H31A 109.5
C29 C31 H31B 109.5
H31A C31 H31B 109.5
C29 C31 H31C 109.5
H31A C31 H31C 109.5
H31B C31 H31C 109.5
C33 C32 C28 122.0(5)
C33 C32 H32 119.0
C28 C32 H32 119.0
C34 C33 C32 119.7(4)
C34 C33 H33 120.1
C32 C33 H33 120.1
C33 C34 C35 121.6(5)
C33 C34 H34 119.2
C35 C34 H34 119.2
C27 C35 C34 118.3(4)
C27 C35 C36 122.8(4)
C34 C35 C36 118.9(4)
C35 C36 C38 112.9(4)
C35 C36 C37 109.6(4)
C38 C36 C37 110.7(5)
C35 C36 H36 107.8
C38 C36 H36 107.8
C37 C36 H36 107.8
C36 C37 H37A 109.5
C36 C37 H37B 109.5
H37A C37 H37B 109.5
C36 C37 H37C 109.5
H37A C37 H37C 109.5
H37B C37 H37C 109.5
C36 C38 H38A 109.5
C36 C38 H38B 109.5
H38A C38 H38B 109.5
C36 C38 H38C 109.5
H38A C38 H38C 109.5
H38B C38 H38C 109.5
Si2 C39 H39A 109.5
Si2 C39 H39B 109.5
H39A C39 H39B 109.5
Si2 C39 H39C 109.5
H39A C39 H39C 109.5
H39B C39 H39C 109.5
Si2 C40 H40A 109.5
Si2 C40 H40B 109.5
H40A C40 H40B 109.5
Si2 C40 H40C 109.5
H40A C40 H40C 109.5
H40B C40 H40C 109.5
C42 C41 C49 120.2(4)
C42 C41 N4 119.9(4)
C49 C41 N4 119.9(4)
C46 C42 C41 118.9(5)
C46 C42 C43 118.3(5)
C41 C42 C43 122.5(4)
C45 C43 C44 111.0(5)
C45 C43 C42 112.6(5)
C44 C43 C42 110.0(4)
C45 C43 H43 107.7
C44 C43 H43 107.7
C42 C43 H43 107.7
C43 C44 H44A 109.5
C43 C44 H44B 109.5
H44A C44 H44B 109.5
C43 C44 H44C 109.5
H44A C44 H44C 109.5
H44B C44 H44C 109.5
C43 C45 H45A 109.5
C43 C45 H45B 109.5
H45A C45 H45B 109.5
C43 C45 H45C 109.5
H45A C45 H45C 109.5
H45B C45 H45C 109.5
C42 C46 C47 121.7(5)
C42 C46 H46 119.2
C47 C46 H46 119.2
C48 C47 C46 118.7(5)
C48 C47 H47 120.6
C46 C47 H47 120.6
C47 C48 C49 122.7(5)
C47 C48 H48 118.6
C49 C48 H48 118.6
C48 C49 C41 117.8(4)
C48 C49 C50 119.7(4)
C41 C49 C50 122.4(4)
C49 C50 C51 110.5(4)
C49 C50 C52 112.8(4)
C51 C50 C52 111.0(4)
C49 C50 H50 107.4
C51 C50 H50 107.4
C52 C50 H50 107.4
C50 C51 H51A 109.5
C50 C51 H51B 109.5
H51A C51 H51B 109.5
C50 C51 H51C 109.5
H51A C51 H51C 109.5
H51B C51 H51C 109.5
C50 C52 H52A 109.5
C50 C52 H52B 109.5
H52A C52 H52B 109.5
C50 C52 H52C 109.5
H52A C52 H52C 109.5
H52B C52 H52C 109.5
C61 C53 C54 119.6(4)
C61 C53 N5 120.2(4)
C54 C53 N5 120.2(4)
C58 C54 C53 118.9(4)
C58 C54 C55 118.0(4)
C53 C54 C55 123.0(4)
C57 C55 C54 112.8(4)
C57 C55 C56 110.2(4)
C54 C55 C56 109.8(4)
C57 C55 H55 108.0
C54 C55 H55 108.0
C56 C55 H55 108.0
C55 C56 H56A 109.5
C55 C56 H56B 109.5
H56A C56 H56B 109.5
C55 C56 H56C 109.5
H56A C56 H56C 109.5
H56B C56 H56C 109.5
C55 C57 H57A 109.5
C55 C57 H57B 109.5
H57A C57 H57B 109.5
C55 C57 H57C 109.5
H57A C57 H57C 109.5
H57B C57 H57C 109.5
C59 C58 C54 121.8(5)
C59 C58 H58 119.1
C54 C58 H58 119.1
C60 C59 C58 119.2(5)
C60 C59 H59 120.4
C58 C59 H59 120.4
C59 C60 C61 122.2(5)
C59 C60 H60 118.9
C61 C60 H60 118.9
C60 C61 C53 118.3(5)
C60 C61 C62 119.0(4)
C53 C61 C62 122.6(4)
C61 C62 C63 110.3(4)
C61 C62 C64 112.1(5)
C63 C62 C64 110.8(5)
C61 C62 H62 107.8
C63 C62 H62 107.8
C64 C62 H62 107.8
C62 C63 H63A 109.5
C62 C63 H63B 109.5
H63A C63 H63B 109.5
C62 C63 H63C 109.5
H63A C63 H63C 109.5
H63B C63 H63C 109.5
C62 C64 H64A 109.5
C62 C64 H64B 109.5
H64A C64 H64B 109.5
C62 C64 H64C 109.5
H64A C64 H64C 109.5
H64B C64 H64C 109.5
Si3 C65 H65A 109.5
Si3 C65 H65B 109.5
H65A C65 H65B 109.5
Si3 C65 H65C 109.5
H65A C65 H65C 109.5
H65B C65 H65C 109.5
Si3 C66 H66A 109.5
Si3 C66 H66B 109.5
H66A C66 H66B 109.5
Si3 C66 H66C 109.5
H66A C66 H66C 109.5
H66B C66 H66C 109.5
C68 C67 C75 120.8(4)
C68 C67 N6 120.6(4)
C75 C67 N6 118.6(4)
C67 C68 C72 118.7(4)
C67 C68 C69 123.5(4)
C72 C68 C69 117.6(4)
C68 C69 C70 109.4(4)
C68 C69 C71 114.3(4)
C70 C69 C71 110.8(4)
C68 C69 H69 107.3
C70 C69 H69 107.3
C71 C69 H69 107.3
C69 C70 H70A 109.5
C69 C70 H70B 109.5
H70A C70 H70B 109.5
C69 C70 H70C 109.5
H70A C70 H70C 109.5
H70B C70 H70C 109.5
C69 C71 H71A 109.5
C69 C71 H71B 109.5
H71A C71 H71B 109.5
C69 C71 H71C 109.5
H71A C71 H71C 109.5
H71B C71 H71C 109.5
C73 C72 C68 120.8(5)
C73 C72 H72 119.6
C68 C72 H72 119.6
C74 C73 C72 119.7(5)
C74 C73 H73 120.2
C72 C73 H73 120.2
C73 C74 C75 122.2(5)
C73 C74 H74 118.9
C75 C74 H74 118.9
C74 C75 C67 117.7(5)
C74 C75 C76 120.0(4)
C67 C75 C76 122.2(4)
C75 C76 C78 111.5(4)
C75 C76 C77 113.4(4)
C78 C76 C77 109.0(4)
C75 C76 H76 107.6
C78 C76 H76 107.6
C77 C76 H76 107.6
C76 C77 H77A 109.5
C76 C77 H77B 109.5
H77A C77 H77B 109.5
C76 C77 H77C 109.5
H77A C77 H77C 109.5
H77B C77 H77C 109.5
C76 C78 H78A 109.5
C76 C78 H78B 109.5
H78A C78 H78B 109.5
C76 C78 H78C 109.5
H78A C78 H78C 109.5
H78B C78 H78C 109.5
C87 C79 C80 120.3(4)
C87 C79 N7 119.9(4)
C80 C79 N7 119.8(4)
C84 C80 C79 117.9(4)
C84 C80 C81 119.4(4)
C79 C80 C81 122.7(4)
C80 C81 C83 110.4(4)
C80 C81 C82 113.8(4)
C83 C81 C82 109.9(5)
C80 C81 H81 107.5
C83 C81 H81 107.5
C82 C81 H81 107.5
C81 C82 H82A 109.5
C81 C82 H82B 109.5
H82A C82 H82B 109.5
C81 C82 H82C 109.5
H82A C82 H82C 109.5
H82B C82 H82C 109.5
C81 C83 H83A 109.5
C81 C83 H83B 109.5
H83A C83 H83B 109.5
C81 C83 H83C 109.5
H83A C83 H83C 109.5
H83B C83 H83C 109.5
C85 C84 C80 121.7(5)
C85 C84 H84 119.1
C80 C84 H84 119.1
C86 C85 C84 119.9(5)
C86 C85 H85 120.0
C84 C85 H85 120.0
C85 C86 C87 121.2(5)
C85 C86 H86 119.4
C87 C86 H86 119.4
C79 C87 C86 118.9(4)
C79 C87 C88 121.8(4)
C86 C87 C88 118.9(4)
C89 C88 C87 113.5(4)
C89 C88 C90 111.4(4)
C87 C88 C90 107.8(4)
C89 C88 H88 108.0
C87 C88 H88 108.0
C90 C88 H88 108.0
C88 C89 H89A 109.5
C88 C89 H89B 109.5
H89A C89 H89B 109.5
C88 C89 H89C 109.5
H89A C89 H89C 109.5
H89B C89 H89C 109.5
C88 C90 H90A 109.5
C88 C90 H90B 109.5
H90A C90 H90B 109.5
C88 C90 H90C 109.5
H90A C90 H90C 109.5
H90B C90 H90C 109.5
Si4 C91 H91A 109.5
Si4 C91 H91B 109.5
H91A C91 H91B 109.5
Si4 C91 H91C 109.5
H91A C91 H91C 109.5
H91B C91 H91C 109.5
Si4 C92 H92A 109.5
Si4 C92 H92B 109.5
H92A C92 H92B 109.5
Si4 C92 H92C 109.5
H92A C92 H92C 109.5
H92B C92 H92C 109.5
C101 C93 C94 119.8(4)
C101 C93 N8 120.0(4)
C94 C93 N8 120.2(4)
C98 C94 C93 118.3(5)
C98 C94 C95 119.3(5)
C93 C94 C95 122.2(4)
C94 C95 C97 115.1(5)
C94 C95 C96 109.2(4)
C97 C95 C96 110.0(4)
C94 C95 H95 107.4
C97 C95 H95 107.4
C96 C95 H95 107.4
C95 C96 H96A 109.5
C95 C96 H96B 109.5
H96A C96 H96B 109.5
C95 C96 H96C 109.5
H96A C96 H96C 109.5
H96B C96 H96C 109.5
C95 C97 H97A 109.5
C95 C97 H97B 109.5
H97A C97 H97B 109.5
C95 C97 H97C 109.5
H97A C97 H97C 109.5
H97B C97 H97C 109.5
C99 C98 C94 122.2(5)
C99 C98 H98 118.9
C94 C98 H98 118.9
C98 C99 C100 119.4(5)
C98 C99 H99 120.3
C100 C99 H99 120.3
C99 C100 C101 121.6(5)
C99 C100 H100 119.2
C101 C100 H100 119.2
C100 C101 C93 118.4(5)
C100 C101 C102 119.9(4)
C93 C101 C102 121.6(4)
C103 C102 C101 113.5(4)
C103 C102 C104 111.0(4)
C101 C102 C104 110.1(4)
C103 C102 H102 107.3
C101 C102 H102 107.3
C104 C102 H102 107.3
C102 C103 H10A 109.5
C102 C103 H10B 109.5
H10A C103 H10B 109.5
C102 C103 H10C 109.5
H10A C103 H10C 109.5
H10B C103 H10C 109.5
C102 C104 H10D 109.5
C102 C104 H10E 109.5
H10D C104 H10E 109.5
C102 C104 H10F 109.5
H10D C104 H10F 109.5
H10E C104 H10F 109.5

loop_
_geom_bond_atom_site_label_1
_geom_bond_atom_site_label_2
_geom_bond_distance
Zn1 N1 1.819(3)
Zn1 N4 1.826(3)
Zn1 Zn2 2.7584(7)
Zn2 N3 1.817(3)
Zn2 N2 1.821(3)
Zn3 N5 1.823(3)
Zn3 N8 1.828(3)
Zn3 Zn4 2.8221(7)
Zn4 N7 1.812(3)
Zn4 N6 1.814(3)
Si1 N2 1.734(4)
Si1 N1 1.738(4)
Si1 C14 1.855(5)
Si1 C13 1.871(5)
Si2 N3 1.726(4)
Si2 N4 1.731(3)
Si2 C39 1.863(5)
Si2 C40 1.866(5)
Si3 N6 1.732(3)
Si3 N5 1.737(3)
Si3 C66 1.862(5)
Si3 C65 1.868(5)
Si4 N7 1.726(4)
Si4 N8 1.738(3)
Si4 C92 1.854(4)
Si4 C91 1.866(5)
N1 C1 1.439(5)
N2 C15 1.458(5)
N3 C27 1.452(5)
N4 C41 1.442(5)
N5 C53 1.444(5)
N6 C67 1.448(5)
N7 C79 1.455(5)
N8 C93 1.447(5)
C1 C9 1.401(6)
C1 C2 1.407(6)
C2 C6 1.402(6)
C2 C3 1.524(7)
C3 C4 1.507(7)
C3 C5 1.534(7)
C3 H3 0.9800
C4 H4A 0.9600
C4 H4B 0.9600
C4 H4C 0.9600
C5 H5A 0.9600
C5 H5B 0.9600
C5 H5C 0.9600
C6 C7 1.370(7)
C6 H6 0.9300
C7 C8 1.372(7)
C7 H7 0.9300
C8 C9 1.392(6)
C8 H8 0.9300
C9 C10 1.531(6)
C10 C11 1.523(7)
C10 C12 1.541(7)
C10 H10 0.9800
C11 H11A 0.9600
C11 H11B 0.9600
C11 H11C 0.9600
C12 H12A 0.9600
C12 H12B 0.9600
C12 H12C 0.9600
C13 H13A 0.9600
C13 H13B 0.9600
C13 H13C 0.9600
C14 H14A 0.9600
C14 H14B 0.9600
C14 H14C 0.9600
C15 C16 1.394(6)
C15 C23 1.411(6)
C16 C20 1.377(6)
C16 C17 1.508(6)
C17 C19 1.520(7)
C17 C18 1.540(7)
C17 H17 0.9800
C18 H18A 0.9600
C18 H18B 0.9600
C18 H18C 0.9600
C19 H19A 0.9600
C19 H19B 0.9600
C19 H19C 0.9600
C20 C21 1.366(7)
C20 H20 0.9300
C21 C22 1.375(7)
C21 H21 0.9300
C22 C23 1.394(6)
C22 H22 0.9300
C23 C24 1.527(7)
C24 C25 1.536(8)
C24 C26 1.542(8)
C24 H24 0.9800
C25 H25A 0.9600
C25 H25B 0.9600
C25 H25C 0.9600
C26 H26A 0.9600
C26 H26B 0.9600
C26 H26C 0.9600
C27 C35 1.409(6)
C27 C28 1.419(6)
C28 C32 1.408(6)
C28 C29 1.511(7)
C29 C30 1.533(8)
C29 C31 1.566(8)
C29 H29 0.9800
C30 H30A 0.9600
C30 H30B 0.9600
C30 H30C 0.9600
C31 H31A 0.9600
C31 H31B 0.9600
C31 H31C 0.9600
C32 C33 1.378(7)
C32 H32 0.9300
C33 C34 1.364(7)
C33 H33 0.9300
C34 C35 1.417(6)
C34 H34 0.9300
C35 C36 1.503(6)
C36 C38 1.524(8)
C36 C37 1.525(8)
C36 H36 0.9800
C37 H37A 0.9600
C37 H37B 0.9600
C37 H37C 0.9600
C38 H38A 0.9600
C38 H38B 0.9600
C38 H38C 0.9600
C39 H39A 0.9600
C39 H39B 0.9600
C39 H39C 0.9600
C40 H40A 0.9600
C40 H40B 0.9600
C40 H40C 0.9600
C41 C42 1.405(6)
C41 C49 1.420(6)
C42 C46 1.379(7)
C42 C43 1.524(6)
C43 C45 1.521(7)
C43 C44 1.523(7)
C43 H43 0.9800
C44 H44A 0.9600
C44 H44B 0.9600
C44 H44C 0.9600
C45 H45A 0.9600
C45 H45B 0.9600
C45 H45C 0.9600
C46 C47 1.384(7)
C46 H46 0.9300
C47 C48 1.376(8)
C47 H47 0.9300
C48 C49 1.378(7)
C48 H48 0.9300
C49 C50 1.512(7)
C50 C51 1.528(7)
C50 C52 1.530(7)
C50 H50 0.9800
C51 H51A 0.9600
C51 H51B 0.9600
C51 H51C 0.9600
C52 H52A 0.9600
C52 H52B 0.9600
C52 H52C 0.9600
C53 C61 1.412(6)
C53 C54 1.416(6)
C54 C58 1.401(6)
C54 C55 1.524(6)
C55 C57 1.521(6)
C55 C56 1.532(6)
C55 H55 0.9800
C56 H56A 0.9600
C56 H56B 0.9600
C56 H56C 0.9600
C57 H57A 0.9600
C57 H57B 0.9600
C57 H57C 0.9600
C58 C59 1.376(7)
C58 H58 0.9300
C59 C60 1.368(7)
C59 H59 0.9300
C60 C61 1.410(7)
C60 H60 0.9300
C61 C62 1.513(7)
C62 C63 1.528(8)
C62 C64 1.530(7)
C62 H62 0.9800
C63 H63A 0.9600
C63 H63B 0.9600
C63 H63C 0.9600
C64 H64A 0.9600
C64 H64B 0.9600
C64 H64C 0.9600
C65 H65A 0.9600
C65 H65B 0.9600
C65 H65C 0.9600
C66 H66A 0.9600
C66 H66B 0.9600
C66 H66C 0.9600
C67 C68 1.394(6)
C67 C75 1.414(6)
C68 C72 1.396(6)
C68 C69 1.513(6)
C69 C70 1.530(6)
C69 C71 1.543(7)
C69 H69 0.9800
C70 H70A 0.9600
C70 H70B 0.9600
C70 H70C 0.9600
C71 H71A 0.9600
C71 H71B 0.9600
C71 H71C 0.9600
C72 C73 1.395(7)
C72 H72 0.9300
C73 C74 1.353(7)
C73 H73 0.9300
C74 C75 1.399(6)
C74 H74 0.9300
C75 C76 1.508(7)
C76 C78 1.515(7)
C76 C77 1.530(7)
C76 H76 0.9800
C77 H77A 0.9600
C77 H77B 0.9600
C77 H77C 0.9600
C78 H78A 0.9600
C78 H78B 0.9600
C78 H78C 0.9600
C79 C87 1.395(6)
C79 C80 1.411(6)
C80 C84 1.399(6)
C80 C81 1.506(6)
C81 C83 1.526(7)
C81 C82 1.529(7)
C81 H81 0.9800
C82 H82A 0.9600
C82 H82B 0.9600
C82 H82C 0.9600
C83 H83A 0.9600
C83 H83B 0.9600
C83 H83C 0.9600
C84 C85 1.367(7)
C84 H84 0.9300
C85 C86 1.365(7)
C85 H85 0.9300
C86 C87 1.396(6)
C86 H86 0.9300
C87 C88 1.523(6)
C88 C89 1.522(6)
C88 C90 1.524(6)
C88 H88 0.9800
C89 H89A 0.9600
C89 H89B 0.9600
C89 H89C 0.9600
C90 H90A 0.9600
C90 H90B 0.9600
C90 H90C 0.9600
C91 H91A 0.9600
C91 H91B 0.9600
C91 H91C 0.9600
C92 H92A 0.9600
C92 H92B 0.9600
C92 H92C 0.9600
C93 C101 1.401(6)
C93 C94 1.409(6)
C94 C98 1.384(7)
C94 C95 1.511(7)
C95 C97 1.525(7)
C95 C96 1.548(7)
C95 H95 0.9800
C96 H96A 0.9600
C96 H96B 0.9600
C96 H96C 0.9600
C97 H97A 0.9600
C97 H97B 0.9600
C97 H97C 0.9600
C98 C99 1.349(7)
C98 H98 0.9300
C99 C100 1.375(7)
C99 H99 0.9300
C100 C101 1.385(6)
C100 H100 0.9300
C101 C102 1.533(6)
C102 C103 1.531(7)
C102 C104 1.544(7)
C102 H102 0.9800
C103 H10A 0.9600
C103 H10B 0.9600
C103 H10C 0.9600
C104 H10D 0.9600
C104 H10E 0.9600
C104 H10F 0.9600
